data_4335034
loop_
_publ_author_name
'Debasish Jana'
'Ganesan Mani'
'Carola Schulzke'

_publ_contact_author_address
;Department of Chemistry
Indian Institute of Technology-Kharagpur
Kharagpur, India 721 302
;
_publ_contact_author_email gmani@chem.iitkgp.ernet.in
_publ_contact_author_fax 91-3222-282252
_publ_contact_author_name 'Mani, Ganesan.'
_publ_contact_author_phone 91-3222-282320
_publ_section_title
;
 Synthesis of Novel Polyazacryptands for Recognition of Tetrahedral
 Oxoanions and Their X-ray Structures
;
_journal_name_full 'Inorganic Chemistry'
_journal_page_first 6427
_journal_page_last 6439
_journal_paper_doi 10.1021/ic400319b
_journal_volume 52
_journal_year 2013
_chemical_formula_sum 'C32 H43 N9 O'
_chemical_formula_weight 569.75
_chemical_name_systematic
;
 ?
;
_space_group_IT_number 2
_symmetry_cell_setting triclinic
_symmetry_space_group_name_Hall '-P 1'
_symmetry_space_group_name_H-M 'P -1'
_atom_sites_solution_hydrogens geom
_atom_sites_solution_primary direct
_atom_sites_solution_secondary difmap
_audit_creation_method SHELXL-97
_cell_angle_alpha 99.001(2)
_cell_angle_beta 101.778(2)
_cell_angle_gamma 111.484(2)
_cell_formula_units_Z 2
_cell_length_a 10.7107(8)
_cell_length_b 11.4969(9)
_cell_length_c 14.4633(11)
_cell_measurement_reflns_used 18659
_cell_measurement_temperature 293(2)
_cell_measurement_theta_max 25.00
_cell_measurement_theta_min 1.97
_cell_volume 1569.2(2)
_computing_structure_refinement 'SHELXL-97 (Sheldrick, 2008)'
_computing_structure_solution 'SHELXS-97 (Sheldrick, 1990)'
_diffrn_ambient_temperature 295(2)
_diffrn_measured_fraction_theta_full 0.995
_diffrn_measured_fraction_theta_max 0.995
_diffrn_measurement_device_type 'Bruker-APEX-II CCD area detector'
_diffrn_measurement_method hemisphere
_diffrn_radiation_monochromator graphite
_diffrn_radiation_source 'fine-focus sealed tube'
_diffrn_radiation_type MoK\a
_diffrn_radiation_wavelength 0.71073
_diffrn_reflns_av_R_equivalents 0.0228
_diffrn_reflns_av_sigmaI/netI 0.0232
_diffrn_reflns_limit_h_max 12
_diffrn_reflns_limit_h_min -12
_diffrn_reflns_limit_k_max 13
_diffrn_reflns_limit_k_min -13
_diffrn_reflns_limit_l_max 17
_diffrn_reflns_limit_l_min -16
_diffrn_reflns_number 18659
_diffrn_reflns_theta_full 25.00
_diffrn_reflns_theta_max 25.00
_diffrn_reflns_theta_min 1.97
_exptl_absorpt_coefficient_mu 0.077
_exptl_absorpt_correction_T_max 0.995
_exptl_absorpt_correction_T_min 0.988
_exptl_absorpt_correction_type multi-scan
_exptl_absorpt_process_details SADABS
_exptl_crystal_colour Colorless
_exptl_crystal_density_diffrn 1.206
_exptl_crystal_description Prism
_exptl_crystal_F_000 612
_exptl_crystal_size_max 0.22
_exptl_crystal_size_mid 0.13
_exptl_crystal_size_min 0.07
_refine_diff_density_max 0.181
_refine_diff_density_min -0.147
_refine_diff_density_rms 0.028
_refine_ls_extinction_coef 0.0033(10)
_refine_ls_extinction_expression Fc^*^=kFc[1+0.001xFc^2^\l^3^/sin(2\q)]^-1/4^
_refine_ls_extinction_method SHELXL
_refine_ls_goodness_of_fit_ref 1.026
_refine_ls_hydrogen_treatment mixed
_refine_ls_matrix_type full
_refine_ls_number_parameters 401
_refine_ls_number_reflns 5499
_refine_ls_number_restraints 11
_refine_ls_restrained_S_all 1.025
_refine_ls_R_factor_all 0.0479
_refine_ls_R_factor_gt 0.0365
_refine_ls_shift/su_max 0.000
_refine_ls_shift/su_mean 0.000
_refine_ls_structure_factor_coef Fsqd
_refine_ls_weighting_details 'calc w=1/[\s^2^(Fo^2^)+(0.0507P)^2^+0.3105P] where P=(Fo^2^+2Fc^2^)/3'
_refine_ls_weighting_scheme calc
_refine_ls_wR_factor_gt 0.0971
_refine_ls_wR_factor_ref 0.1069
_reflns_number_gt 4448
_reflns_number_total 5529
_reflns_threshold_expression >2\s(I)
_cod_data_source_file ic400319b_si_002_2.cif
_cod_data_source_block 3a
_cod_database_code 4335034

loop_
_symmetry_equiv_pos_as_xyz
'x, y, z'
'-x, -y, -z'

loop_
_atom_site_label
_atom_site_type_symbol
_atom_site_fract_x
_atom_site_fract_y
_atom_site_fract_z
_atom_site_U_iso_or_equiv
_atom_site_adp_type
_atom_site_occupancy
_atom_site_symmetry_multiplicity
_atom_site_calc_flag
_atom_site_refinement_flags
C1 C 0.22820(16) 0.06548(15) 0.29571(12) 0.0544(4) Uani 1 1 d .
H1A H 0.2695 0.0253 0.3397 0.065 Uiso 1 1 calc R
H1B H 0.1816 0.0035 0.2326 0.065 Uiso 1 1 calc R
C2 C 0.12252(16) 0.09837(15) 0.33400(11) 0.0496(4) Uani 1 1 d .
C3 C 0.0258(2) 0.03540(17) 0.37694(13) 0.0658(5) Uani 1 1 d .
H3 H 0.0131 -0.0422 0.3936 0.079 Uiso 1 1 calc R
C4 C -0.05188(19) 0.10866(17) 0.39178(13) 0.0651(5) Uani 1 1 d .
H4A H -0.1261 0.0869 0.4191 0.078 Uiso 1 1 calc R
C5 C -0.00043(16) 0.21628(15) 0.35961(11) 0.0497(4) Uani 1 1 d .
C6 C -0.03182(17) 0.33246(16) 0.36320(11) 0.0527(4) Uani 1 1 d .
H6A H -0.1118 0.3198 0.3884 0.063 Uiso 1 1 calc R
H6B H 0.0476 0.4068 0.4078 0.063 Uiso 1 1 calc R
C7 C -0.19853(19) 0.26084(19) 0.20570(15) 0.0784(6) Uani 1 1 d .
H7A H -0.1979 0.1767 0.1998 0.118 Uiso 1 1 calc R
H7B H -0.2175 0.2764 0.1421 0.118 Uiso 1 1 calc R
H7C H -0.2698 0.2650 0.2353 0.118 Uiso 1 1 calc R
C8 C -0.06479(16) 0.48707(16) 0.27433(12) 0.0547(4) Uani 1 1 d .
H8A H -0.1346 0.4909 0.3067 0.066 Uiso 1 1 calc R
H8B H -0.0939 0.4968 0.2090 0.066 Uiso 1 1 calc R
C9 C 0.07073(17) 0.59717(15) 0.32823(11) 0.0505(4) Uani 1 1 d .
C10 C 0.09995(19) 0.70746(17) 0.39549(12) 0.0610(4) Uani 1 1 d .
H10 H 0.0360 0.7272 0.4223 0.073 Uiso 1 1 calc R
C11 C 0.2440(2) 0.78678(17) 0.41764(12) 0.0621(4) Uani 1 1 d .
H11 H 0.2914 0.8683 0.4608 0.075 Uiso 1 1 calc R
C12 C 0.30114(17) 0.72283(15) 0.36457(11) 0.0518(4) Uani 1 1 d .
C13 C 0.44766(17) 0.75038(17) 0.36356(12) 0.0608(4) Uani 1 1 d .
H13A H 0.5008 0.8431 0.3782 0.073 Uiso 1 1 calc R
H13B H 0.4902 0.7189 0.4141 0.073 Uiso 1 1 calc R
C14 C 0.43199(18) 0.75946(16) 0.19529(12) 0.0585(4) Uani 1 1 d .
H14A H 0.5145 0.8391 0.2082 0.070 Uiso 1 1 calc R
H14B H 0.3539 0.7818 0.1992 0.070 Uiso 1 1 calc R
C15 C 0.40227(15) 0.67975(14) 0.09527(11) 0.0498(4) Uani 1 1 d .
C16 C 0.44277(16) 0.70801(16) 0.01518(12) 0.0545(4) Uani 1 1 d .
H16 H 0.5016 0.7887 0.0112 0.065 Uiso 1 1 calc R
C17 C 0.37957(15) 0.59313(16) -0.06066(11) 0.0521(4) Uani 1 1 d .
H17 H 0.3889 0.5848 -0.1236 0.063 Uiso 1 1 calc R
C18 C 0.30238(14) 0.49658(15) -0.02503(10) 0.0459(3) Uani 1 1 d .
C19 C 0.22941(16) 0.35490(15) -0.06840(11) 0.0507(4) Uani 1 1 d .
H19A H 0.2011 0.3389 -0.1389 0.061 Uiso 1 1 calc R
H19B H 0.2947 0.3161 -0.0515 0.061 Uiso 1 1 calc R
C20 C -0.01027(17) 0.32207(19) -0.08078(13) 0.0681(5) Uani 1 1 d .
H20A H -0.0896 0.2803 -0.0583 0.102 Uiso 1 1 calc R
H20B H -0.0350 0.2922 -0.1505 0.102 Uiso 1 1 calc R
H20C H 0.0180 0.4139 -0.0628 0.102 Uiso 1 1 calc R
C21 C 0.06193(17) 0.15052(15) -0.06296(11) 0.0576(4) Uani 1 1 d .
H21A H 0.0448 0.1217 -0.1329 0.069 Uiso 1 1 calc R
H21B H -0.0254 0.1088 -0.0478 0.069 Uiso 1 1 calc R
C22 C 0.16685(17) 0.10896(14) -0.01206(11) 0.0528(4) Uani 1 1 d .
C23 C 0.2120(2) 0.01939(17) -0.04547(13) 0.0685(5) Uani 1 1 d .
H23 H 0.1858 -0.0277 -0.1099 0.082 Uiso 1 1 calc R
C24 C 0.3053(2) 0.00964(16) 0.03383(14) 0.0664(5) Uani 1 1 d .
H24 H 0.3500 -0.0461 0.0314 0.080 Uiso 1 1 calc R
C25 C 0.31826(16) 0.09672(15) 0.11481(12) 0.0527(4) Uani 1 1 d .
C26 C 0.40973(17) 0.14187(17) 0.21708(13) 0.0591(4) Uani 1 1 d .
H26A H 0.4347 0.0733 0.2340 0.071 Uiso 1 1 calc R
H26B H 0.4953 0.2151 0.2224 0.071 Uiso 1 1 calc R
C27 C 0.43656(17) 0.25875(17) 0.38070(12) 0.0594(4) Uani 1 1 d .
H27A H 0.4924 0.2142 0.4052 0.071 Uiso 1 1 calc R
H27B H 0.3833 0.2680 0.4259 0.071 Uiso 1 1 calc R
C28 C 0.53198(16) 0.38965(16) 0.37824(11) 0.0538(4) Uani 1 1 d .
C29 C 0.66276(17) 0.46887(18) 0.43712(12) 0.0641(5) Uani 1 1 d .
H29 H 0.7166 0.4479 0.4852 0.077 Uiso 1 1 calc R
C30 C 0.70204(16) 0.58840(18) 0.41231(12) 0.0616(4) Uani 1 1 d .
H30 H 0.7858 0.6606 0.4423 0.074 Uiso 1 1 calc R
C31 C 0.59683(15) 0.58040(15) 0.33712(11) 0.0519(4) Uani 1 1 d .
C32 C 0.58574(16) 0.67287(16) 0.27833(12) 0.0573(4) Uani 1 1 d .
H32A H 0.6642 0.7559 0.3085 0.069 Uiso 1 1 calc R
H32B H 0.5915 0.6421 0.2136 0.069 Uiso 1 1 calc R
N1 N 0.33936(12) 0.17960(12) 0.28561(9) 0.0474(3) Uani 1 1 d .
N2 N 0.10615(13) 0.20812(13) 0.32425(9) 0.0497(3) Uani 1 1 d D
H2 H 0.1566(16) 0.2645(15) 0.2982(12) 0.060 Uiso 1 1 d D
N3 N -0.06205(12) 0.35894(12) 0.26658(8) 0.0485(3) Uani 1 1 d .
N4 N 0.19521(14) 0.60770(13) 0.31044(9) 0.0521(3) Uani 1 1 d D
H4 H 0.2031(17) 0.5479(15) 0.2679(11) 0.063 Uiso 1 1 d D
N5 N 0.45477(13) 0.68990(12) 0.26932(9) 0.0498(3) Uani 1 1 d .
N6 N 0.31694(14) 0.55097(13) 0.06985(9) 0.0513(3) Uani 1 1 d D
H6 H 0.2763(16) 0.5098(15) 0.1090(11) 0.062 Uiso 1 1 d D
N7 N 0.10518(12) 0.29127(12) -0.03617(8) 0.0483(3) Uani 1 1 d .
N8 N 0.23244(13) 0.15567(12) 0.08588(9) 0.0502(3) Uani 1 1 d D
H8 H 0.2181(17) 0.2128(15) 0.1266(11) 0.060 Uiso 1 1 d D
N9 N 0.49285(13) 0.45814(13) 0.31722(9) 0.0544(3) Uani 1 1 d D
H9 H 0.4130(15) 0.4304(16) 0.2730(11) 0.065 Uiso 1 1 d D
O1 O 0.14393(12) 0.36290(11) 0.16864(8) 0.0539(3) Uani 1 1 d D
H1W H 0.1167(18) 0.3360(16) 0.1039(11) 0.065 Uiso 1 1 d D
H2W H 0.0713(16) 0.3594(17) 0.1909(12) 0.065 Uiso 1 1 d D

loop_
_atom_site_aniso_label
_atom_site_aniso_U_11
_atom_site_aniso_U_22
_atom_site_aniso_U_33
_atom_site_aniso_U_23
_atom_site_aniso_U_13
_atom_site_aniso_U_12
C1 0.0554(9) 0.0525(9) 0.0633(10) 0.0249(8) 0.0180(7) 0.0265(8)
C2 0.0550(9) 0.0507(9) 0.0489(8) 0.0221(7) 0.0161(7) 0.0236(7)
C3 0.0849(12) 0.0580(10) 0.0745(11) 0.0359(9) 0.0434(10) 0.0329(10)
C4 0.0727(11) 0.0625(11) 0.0738(11) 0.0285(9) 0.0444(9) 0.0257(9)
C5 0.0514(8) 0.0575(9) 0.0464(8) 0.0183(7) 0.0207(7) 0.0235(7)
C6 0.0575(9) 0.0621(10) 0.0461(8) 0.0171(7) 0.0221(7) 0.0277(8)
C7 0.0672(11) 0.0762(13) 0.0793(13) -0.0021(10) -0.0026(10) 0.0371(10)
C8 0.0579(9) 0.0680(11) 0.0549(9) 0.0208(8) 0.0221(7) 0.0390(9)
C9 0.0611(9) 0.0585(10) 0.0496(8) 0.0214(7) 0.0250(7) 0.0359(8)
C10 0.0770(12) 0.0641(11) 0.0622(10) 0.0189(8) 0.0349(9) 0.0423(10)
C11 0.0815(12) 0.0538(10) 0.0578(10) 0.0108(8) 0.0268(9) 0.0329(9)
C12 0.0625(9) 0.0526(9) 0.0442(8) 0.0127(7) 0.0170(7) 0.0270(8)
C13 0.0607(10) 0.0633(11) 0.0498(9) 0.0017(8) 0.0121(7) 0.0232(8)
C14 0.0635(10) 0.0499(9) 0.0616(10) 0.0168(8) 0.0201(8) 0.0204(8)
C15 0.0479(8) 0.0462(9) 0.0548(9) 0.0192(7) 0.0152(7) 0.0161(7)
C16 0.0503(9) 0.0517(9) 0.0620(10) 0.0280(8) 0.0192(7) 0.0143(7)
C17 0.0499(8) 0.0628(10) 0.0476(8) 0.0261(7) 0.0187(7) 0.0201(8)
C18 0.0410(7) 0.0540(9) 0.0448(8) 0.0191(7) 0.0147(6) 0.0180(7)
C19 0.0498(8) 0.0552(9) 0.0470(8) 0.0168(7) 0.0205(7) 0.0162(7)
C20 0.0509(9) 0.0851(13) 0.0686(11) 0.0317(10) 0.0154(8) 0.0242(9)
C21 0.0557(9) 0.0528(10) 0.0458(8) 0.0112(7) 0.0108(7) 0.0045(8)
C22 0.0616(9) 0.0409(8) 0.0473(8) 0.0092(7) 0.0213(7) 0.0095(7)
C23 0.0927(13) 0.0518(10) 0.0590(10) 0.0064(8) 0.0355(10) 0.0233(10)
C24 0.0794(12) 0.0503(10) 0.0839(13) 0.0173(9) 0.0451(10) 0.0309(9)
C25 0.0552(9) 0.0483(9) 0.0651(10) 0.0200(7) 0.0295(8) 0.0238(7)
C26 0.0527(9) 0.0638(10) 0.0753(11) 0.0252(9) 0.0246(8) 0.0335(8)
C27 0.0559(9) 0.0723(11) 0.0524(9) 0.0248(8) 0.0075(7) 0.0295(9)
C28 0.0475(8) 0.0648(10) 0.0471(8) 0.0133(7) 0.0072(7) 0.0247(8)
C29 0.0481(9) 0.0794(13) 0.0583(10) 0.0143(9) 0.0013(7) 0.0277(9)
C30 0.0393(8) 0.0696(12) 0.0608(10) 0.0033(8) 0.0061(7) 0.0155(8)
C31 0.0414(8) 0.0571(10) 0.0514(9) 0.0071(7) 0.0139(7) 0.0164(7)
C32 0.0461(8) 0.0584(10) 0.0621(10) 0.0133(8) 0.0199(7) 0.0142(7)
N1 0.0452(7) 0.0520(7) 0.0493(7) 0.0180(6) 0.0126(5) 0.0231(6)
N2 0.0520(7) 0.0553(8) 0.0539(7) 0.0283(6) 0.0236(6) 0.0248(6)
N3 0.0495(7) 0.0615(8) 0.0414(6) 0.0112(6) 0.0134(5) 0.0311(6)
N4 0.0589(8) 0.0589(8) 0.0466(7) 0.0095(6) 0.0198(6) 0.0322(7)
N5 0.0494(7) 0.0529(8) 0.0460(7) 0.0107(6) 0.0159(5) 0.0193(6)
N6 0.0550(8) 0.0504(8) 0.0493(7) 0.0210(6) 0.0235(6) 0.0146(6)
N7 0.0441(7) 0.0523(8) 0.0445(7) 0.0163(6) 0.0148(5) 0.0129(6)
N8 0.0585(8) 0.0461(7) 0.0485(7) 0.0089(6) 0.0188(6) 0.0237(6)
N9 0.0427(7) 0.0607(8) 0.0496(7) 0.0132(6) 0.0031(6) 0.0156(6)
O1 0.0634(7) 0.0631(7) 0.0468(6) 0.0190(5) 0.0253(5) 0.0316(6)

loop_
_atom_type_symbol
_atom_type_description
_atom_type_scat_dispersion_real
_atom_type_scat_dispersion_imag
_atom_type_scat_source
C C 0.0033 0.0016 'International Tables Vol C Tables 4.2.6.8 and 6.1.1.4'
H H 0.0000 0.0000 'International Tables Vol C Tables 4.2.6.8 and 6.1.1.4'
N N 0.0061 0.0033 'International Tables Vol C Tables 4.2.6.8 and 6.1.1.4'
O O 0.0106 0.0060 'International Tables Vol C Tables 4.2.6.8 and 6.1.1.4'

loop_
_geom_angle_atom_site_label_1
_geom_angle_atom_site_label_2
_geom_angle_atom_site_label_3
_geom_angle
N1 C1 C2 112.18(13)
N1 C1 H1A 109.2
C2 C1 H1A 109.2
N1 C1 H1B 109.2
C2 C1 H1B 109.2
H1A C1 H1B 107.9
C3 C2 N2 106.82(14)
C3 C2 C1 132.65(14)
N2 C2 C1 120.46(13)
C2 C3 C4 107.64(14)
C2 C3 H3 126.2
C4 C3 H3 126.2
C5 C4 C3 108.59(15)
C5 C4 H4A 125.7
C3 C4 H4A 125.7
C4 C5 N2 105.97(14)
C4 C5 C6 133.01(14)
N2 C5 C6 120.86(13)
N3 C6 C5 112.41(12)
N3 C6 H6A 109.1
C5 C6 H6A 109.1
N3 C6 H6B 109.1
C5 C6 H6B 109.1
H6A C6 H6B 107.9
N3 C7 H7A 109.5
N3 C7 H7B 109.5
H7A C7 H7B 109.5
N3 C7 H7C 109.5
H7A C7 H7C 109.5
H7B C7 H7C 109.5
N3 C8 C9 114.63(12)
N3 C8 H8A 108.6
C9 C8 H8A 108.6
N3 C8 H8B 108.6
C9 C8 H8B 108.6
H8A C8 H8B 107.6
C10 C9 N4 106.40(15)
C10 C9 C8 130.60(14)
N4 C9 C8 122.83(13)
C9 C10 C11 108.25(15)
C9 C10 H10 125.9
C11 C10 H10 125.9
C12 C11 C10 107.81(15)
C12 C11 H11 126.1
C10 C11 H11 126.1
C11 C12 N4 106.96(15)
C11 C12 C13 132.85(16)
N4 C12 C13 119.92(13)
N5 C13 C12 111.99(13)
N5 C13 H13A 109.2
C12 C13 H13A 109.2
N5 C13 H13B 109.2
C12 C13 H13B 109.2
H13A C13 H13B 107.9
N5 C14 C15 111.24(13)
N5 C14 H14A 109.4
C15 C14 H14A 109.4
N5 C14 H14B 109.4
C15 C14 H14B 109.4
H14A C14 H14B 108.0
C16 C15 N6 106.91(14)
C16 C15 C14 133.01(14)
N6 C15 C14 120.07(13)
C15 C16 C17 107.92(14)
C15 C16 H16 126.0
C17 C16 H16 126.0
C18 C17 C16 107.75(14)
C18 C17 H17 126.1
C16 C17 H17 126.1
C17 C18 N6 106.81(13)
C17 C18 C19 130.60(14)
N6 C18 C19 122.10(12)
N7 C19 C18 113.92(12)
N7 C19 H19A 108.8
C18 C19 H19A 108.8
N7 C19 H19B 108.8
C18 C19 H19B 108.8
H19A C19 H19B 107.7
N7 C20 H20A 109.5
N7 C20 H20B 109.5
H20A C20 H20B 109.5
N7 C20 H20C 109.5
H20A C20 H20C 109.5
H20B C20 H20C 109.5
N7 C21 C22 113.45(12)
N7 C21 H21A 108.9
C22 C21 H21A 108.9
N7 C21 H21B 108.9
C22 C21 H21B 108.9
H21A C21 H21B 107.7
C23 C22 N8 106.63(15)
C23 C22 C21 130.71(15)
N8 C22 C21 122.57(14)
C22 C23 C24 108.46(15)
C22 C23 H23 125.8
C24 C23 H23 125.8
C25 C24 C23 107.53(15)
C25 C24 H24 126.2
C23 C24 H24 126.2
C24 C25 N8 106.75(15)
C24 C25 C26 133.63(15)
N8 C25 C26 119.39(14)
N1 C26 C25 111.21(12)
N1 C26 H26A 109.4
C25 C26 H26A 109.4
N1 C26 H26B 109.4
C25 C26 H26B 109.4
H26A C26 H26B 108.0
N1 C27 C28 113.65(13)
N1 C27 H27A 108.8
C28 C27 H27A 108.8
N1 C27 H27B 108.8
C28 C27 H27B 108.8
H27A C27 H27B 107.7
C29 C28 N9 106.79(15)
C29 C28 C27 129.78(15)
N9 C28 C27 123.17(13)
C28 C29 C30 107.83(15)
C28 C29 H29 126.1
C30 C29 H29 126.1
C31 C30 C29 108.55(15)
C31 C30 H30 125.7
C29 C30 H30 125.7
C30 C31 N9 106.20(15)
C30 C31 C32 131.64(15)
N9 C31 C32 122.07(13)
N5 C32 C31 112.71(13)
N5 C32 H32A 109.0
C31 C32 H32A 109.0
N5 C32 H32B 109.0
C31 C32 H32B 109.0
H32A C32 H32B 107.8
C27 N1 C1 111.11(12)
C27 N1 C26 112.68(12)
C1 N1 C26 110.63(12)
C2 N2 C5 110.96(13)
C2 N2 H2 123.8(11)
C5 N2 H2 125.2(11)
C7 N3 C8 108.69(12)
C7 N3 C6 109.23(14)
C8 N3 C6 111.51(11)
C12 N4 C9 110.58(13)
C12 N4 H4 125.8(11)
C9 N4 H4 123.6(11)
C13 N5 C14 112.04(13)
C13 N5 C32 111.58(12)
C14 N5 C32 111.89(12)
C15 N6 C18 110.61(12)
C15 N6 H6 124.2(11)
C18 N6 H6 125.1(11)
C20 N7 C21 109.66(13)
C20 N7 C19 110.94(12)
C21 N7 C19 109.39(12)
C22 N8 C25 110.61(13)
C22 N8 H8 125.5(11)
C25 N8 H8 123.8(11)
C28 N9 C31 110.60(13)
C28 N9 H9 125.7(12)
C31 N9 H9 123.7(12)
H1W O1 H2W 110.3(16)

loop_
_geom_bond_atom_site_label_1
_geom_bond_atom_site_label_2
_geom_bond_distance
C1 N1 1.4653(19)
C1 C2 1.495(2)
C1 H1A 0.9700
C1 H1B 0.9700
C2 C3 1.355(2)
C2 N2 1.3603(19)
C3 C4 1.406(2)
C3 H3 0.9300
C4 C5 1.355(2)
C4 H4A 0.9300
C5 N2 1.3695(19)
C5 C6 1.488(2)
C6 N3 1.4734(19)
C6 H6A 0.9700
C6 H6B 0.9700
C7 N3 1.463(2)
C7 H7A 0.9600
C7 H7B 0.9600
C7 H7C 0.9600
C8 N3 1.4713(19)
C8 C9 1.483(2)
C8 H8A 0.9700
C8 H8B 0.9700
C9 C10 1.361(2)
C9 N4 1.3748(19)
C10 C11 1.411(3)
C10 H10 0.9300
C11 C12 1.360(2)
C11 H11 0.9300
C12 N4 1.366(2)
C12 C13 1.487(2)
C13 N5 1.4600(19)
C13 H13A 0.9700
C13 H13B 0.9700
C14 N5 1.466(2)
C14 C15 1.489(2)
C14 H14A 0.9700
C14 H14B 0.9700
C15 C16 1.362(2)
C15 N6 1.3652(19)
C16 C17 1.412(2)
C16 H16 0.9300
C17 C18 1.365(2)
C17 H17 0.9300
C18 N6 1.3680(19)
C18 C19 1.485(2)
C19 N7 1.4731(18)
C19 H19A 0.9700
C19 H19B 0.9700
C20 N7 1.462(2)
C20 H20A 0.9600
C20 H20B 0.9600
C20 H20C 0.9600
C21 N7 1.471(2)
C21 C22 1.483(2)
C21 H21A 0.9700
C21 H21B 0.9700
C22 C23 1.354(2)
C22 N8 1.3667(19)
C23 C24 1.408(3)
C23 H23 0.9300
C24 C25 1.363(2)
C24 H24 0.9300
C25 N8 1.3665(19)
C25 C26 1.488(2)
C26 N1 1.466(2)
C26 H26A 0.9700
C26 H26B 0.9700
C27 N1 1.461(2)
C27 C28 1.488(2)
C27 H27A 0.9700
C27 H27B 0.9700
C28 C29 1.361(2)
C28 N9 1.372(2)
C29 C30 1.410(3)
C29 H29 0.9300
C30 C31 1.361(2)
C30 H30 0.9300
C31 N9 1.376(2)
C31 C32 1.484(2)
C32 N5 1.469(2)
C32 H32A 0.9700
C32 H32B 0.9700
N2 H2 0.870(13)
N4 H4 0.889(13)
N6 H6 0.876(13)
N8 H8 0.890(13)
N9 H9 0.869(13)
O1 H1W 0.888(15)
O1 H2W 0.890(14)

loop_
_geom_hbond_atom_site_label_D
_geom_hbond_atom_site_label_H
_geom_hbond_atom_site_label_A
_geom_hbond_distance_DH
_geom_hbond_distance_HA
_geom_hbond_distance_DA
_geom_hbond_angle_DHA
N2 H2 O1 0.870(13) 2.341(15) 3.0812(16) 143.1(14)
N4 H4 O1 0.889(13) 2.161(14) 3.0051(17) 158.2(15)
N6 H6 O1 0.876(13) 2.193(14) 3.0435(17) 163.7(15)
N8 H8 O1 0.890(13) 2.203(14) 3.0386(17) 156.2(15)
O1 H1W N7 0.888(15) 1.977(15) 2.8478(16) 166.2(16)
O1 H2W N3 0.890(14) 1.969(15) 2.8458(16) 168.1(16)

loop_
_geom_torsion_atom_site_label_1
_geom_torsion_atom_site_label_2
_geom_torsion_atom_site_label_3
_geom_torsion_atom_site_label_4
_geom_torsion
N1 C1 C2 C3 -160.94(17)
N1 C1 C2 N2 22.5(2)
N2 C2 C3 C4 1.0(2)
C1 C2 C3 C4 -175.95(17)
C2 C3 C4 C5 -1.1(2)
C3 C4 C5 N2 0.8(2)
C3 C4 C5 C6 -174.45(17)
C4 C5 C6 N3 -128.13(19)
N2 C5 C6 N3 57.16(19)
N3 C8 C9 C10 -137.69(17)
N3 C8 C9 N4 47.7(2)
N4 C9 C10 C11 0.89(18)
C8 C9 C10 C11 -174.39(15)
C9 C10 C11 C12 -0.90(19)
C10 C11 C12 N4 0.53(18)
C10 C11 C12 C13 -173.22(17)
C11 C12 C13 N5 -154.33(17)
N4 C12 C13 N5 32.6(2)
N5 C14 C15 C16 -139.78(17)
N5 C14 C15 N6 41.2(2)
N6 C15 C16 C17 0.25(17)
C14 C15 C16 C17 -178.90(16)
C15 C16 C17 C18 -0.44(18)
C16 C17 C18 N6 0.46(17)
C16 C17 C18 C19 -171.47(15)
C17 C18 C19 N7 -150.83(15)
N6 C18 C19 N7 38.29(19)
N7 C21 C22 C23 -138.19(17)
N7 C21 C22 N8 45.7(2)
N8 C22 C23 C24 0.93(19)
C21 C22 C23 C24 -175.66(16)
C22 C23 C24 C25 -1.5(2)
C23 C24 C25 N8 1.37(19)
C23 C24 C25 C26 -172.92(17)
C24 C25 C26 N1 -149.66(18)
N8 C25 C26 N1 36.6(2)
N1 C27 C28 C29 -152.59(17)
N1 C27 C28 N9 34.1(2)
N9 C28 C29 C30 1.17(19)
C27 C28 C29 C30 -172.99(17)
C28 C29 C30 C31 -1.5(2)
C29 C30 C31 N9 1.17(18)
C29 C30 C31 C32 -175.34(16)
C30 C31 C32 N5 -131.58(18)
N9 C31 C32 N5 52.4(2)
C28 C27 N1 C1 -166.85(13)
C28 C27 N1 C26 68.35(17)
C2 C1 N1 C27 74.72(15)
C2 C1 N1 C26 -159.33(12)
C25 C26 N1 C27 -163.02(13)
C25 C26 N1 C1 71.92(16)
C3 C2 N2 C5 -0.46(18)
C1 C2 N2 C5 176.89(13)
C4 C5 N2 C2 -0.24(18)
C6 C5 N2 C2 175.74(13)
C9 C8 N3 C7 -175.68(14)
C9 C8 N3 C6 63.85(16)
C5 C6 N3 C7 71.29(16)
C5 C6 N3 C8 -168.56(13)
C11 C12 N4 C9 0.01(17)
C13 C12 N4 C9 174.73(14)
C10 C9 N4 C12 -0.57(17)
C8 C9 N4 C12 175.16(13)
C12 C13 N5 C14 75.97(17)
C12 C13 N5 C32 -157.70(14)
C15 C14 N5 C13 -165.06(13)
C15 C14 N5 C32 68.78(17)
C31 C32 N5 C13 65.43(17)
C31 C32 N5 C14 -168.15(13)
C16 C15 N6 C18 0.04(17)
C14 C15 N6 C18 179.32(13)
C17 C18 N6 C15 -0.32(17)
C19 C18 N6 C15 172.46(13)
C22 C21 N7 C20 -173.53(13)
C22 C21 N7 C19 64.60(16)
C18 C19 N7 C20 72.82(16)
C18 C19 N7 C21 -166.08(12)
C23 C22 N8 C25 -0.07(18)
C21 C22 N8 C25 176.85(14)
C24 C25 N8 C22 -0.83(18)
C26 C25 N8 C22 174.43(14)
C29 C28 N9 C31 -0.46(19)
C27 C28 N9 C31 174.18(14)
C30 C31 N9 C28 -0.45(18)
C32 C31 N9 C28 176.47(14)
